data_8105178
loop_
_publ_author_name
'Usman, Rabia'
'Khan, Arshad'
'Khan, Amjad'
'Refat, Moamen S.'
'Alsaedi, Amani M. R.'
'Rahman, Faiz-Ur'

_publ_section_title
;
 Dichlorido-{2,6-bis(4,5-dihydro-1H-pyrazol-3-yl)pyridine-\k3
 N,N&#x2032;,N&#x2033;}zinc(II), C11H9C12N5Zn
;
_journal_issue 2
_journal_name_full 'Zeitschrift f\"ur Kristallographie - New Crystal Structures'
_journal_page_first 203
_journal_page_last 204
_journal_paper_doi 10.1515/ncrs-2021-0441
_journal_volume 237
_journal_year 2022
_chemical_formula_sum 'C11 H9 Cl2 N5 Zn'
_chemical_formula_weight 347.50
_space_group_crystal_system monoclinic
_space_group_IT_number 15
_space_group_name_Hall '-C 2yc'
_space_group_name_H-M_alt 'C 1 2/c 1'
_atom_sites_solution_hydrogens geom
_cell_angle_alpha 90
_cell_angle_beta 104.361(4)
_cell_angle_gamma 90
_cell_formula_units_Z 4
_cell_length_a 10.256(3)
_cell_length_b 17.110(5)
_cell_length_c 7.967(3)
_cell_measurement_reflns_used 922
_cell_measurement_temperature 293(2)
_cell_measurement_theta_max 26.685
_cell_measurement_theta_min 2.370
_cell_volume 1354.4(8)
_computing_cell_refinement 'Bruker SMART'
_computing_data_collection 'Bruker SMART'
_computing_data_reduction 'Bruker SHELXTL'
_computing_molecular_graphics 'Bruker SHELXTL'
_computing_publication_material 'Bruker SHELXTL'
_computing_structure_refinement 'SHELXL-2013 (Sheldrick, 2013)'
_computing_structure_solution 'Bruker SHELXTL'
_diffrn_ambient_temperature 293(2)
_diffrn_measured_fraction_theta_full 0.994
_diffrn_measured_fraction_theta_max 0.994
_diffrn_measurement_device_type 'CCD area detector'
_diffrn_measurement_method 'phi and omega scans'
_diffrn_radiation_type MoK\a
_diffrn_radiation_wavelength 0.71073
_diffrn_reflns_av_R_equivalents 0.0235
_diffrn_reflns_av_unetI/netI 0.0292
_diffrn_reflns_Laue_measured_fraction_full 0.994
_diffrn_reflns_Laue_measured_fraction_max 0.994
_diffrn_reflns_limit_h_max 12
_diffrn_reflns_limit_h_min -9
_diffrn_reflns_limit_k_max 21
_diffrn_reflns_limit_k_min -20
_diffrn_reflns_limit_l_max 9
_diffrn_reflns_limit_l_min -9
_diffrn_reflns_number 3010
_diffrn_reflns_point_group_measured_fraction_full 0.994
_diffrn_reflns_point_group_measured_fraction_max 0.994
_diffrn_reflns_theta_full 25.242
_diffrn_reflns_theta_max 25.998
_diffrn_reflns_theta_min 2.370
_exptl_absorpt_coefficient_mu 2.199
_exptl_absorpt_correction_T_max 1.000
_exptl_absorpt_correction_T_min 0.771
_exptl_absorpt_correction_type multi-scan
_exptl_absorpt_process_details sadabs
_exptl_crystal_colour colorless
_exptl_crystal_density_diffrn 1.704
_exptl_crystal_description block
_exptl_crystal_F_000 696
_exptl_crystal_size_max 0.160
_exptl_crystal_size_mid 0.160
_exptl_crystal_size_min 0.100
_refine_diff_density_max 0.330
_refine_diff_density_min -0.391
_refine_diff_density_rms 0.056
_refine_ls_extinction_coef .
_refine_ls_extinction_method none
_refine_ls_goodness_of_fit_ref 0.943
_refine_ls_hydrogen_treatment mixed
_refine_ls_matrix_type full
_refine_ls_number_parameters 92
_refine_ls_number_reflns 1330
_refine_ls_number_restraints 0
_refine_ls_restrained_S_all 0.943
_refine_ls_R_factor_all 0.0342
_refine_ls_R_factor_gt 0.0270
_refine_ls_shift/su_max 0.000
_refine_ls_shift/su_mean 0.000
_refine_ls_structure_factor_coef Fsqd
_refine_ls_weighting_details
; 
 w=1/[\s^2^(Fo^2^)+(0.0412P)^2^] 
 where P=(Fo^2^+2Fc^2^)/3 
;
_refine_ls_weighting_scheme calc
_refine_ls_wR_factor_gt 0.0645
_refine_ls_wR_factor_ref 0.0659
_reflns_Friedel_coverage 0.000
_reflns_Friedel_fraction_full .
_reflns_Friedel_fraction_max .
_reflns_number_gt 1092
_reflns_number_total 1330
_reflns_threshold_expression 'I > 2\s(I)'
_cod_data_source_file suppl_j_ncrs-2021-0441_suppl.cif
_cod_data_source_block 1
_cod_original_cell_volume 1354.3(7)
_cod_original_sg_symbol_H-M 'C 2/c'
_cod_database_code 8105178
_shelx_space_group_comment
; 
The symmetry employed for this shelxl refinement is uniquely defined 
by the following loop, which should always be used as a source of 
symmetry information in preference to the above space-group names. 
They are only intended as comments. 
;
_shelx_estimated_absorpt_t_min 0.720
_shelx_estimated_absorpt_t_max 0.810
_shelxl_version_number 2013-2

loop_
_space_group_symop_operation_xyz
'x, y, z'
'-x, y, -z+1/2'
'x+1/2, y+1/2, z'
'-x+1/2, y+1/2, -z+1/2'
'-x, -y, -z'
'x, -y, z-1/2'
'-x+1/2, -y+1/2, -z'
'x+1/2, -y+1/2, z-1/2'

loop_
_atom_site_label
_atom_site_type_symbol
_atom_site_fract_x
_atom_site_fract_y
_atom_site_fract_z
_atom_site_U_iso_or_equiv
_atom_site_adp_type
_atom_site_occupancy
_atom_site_site_symmetry_order
_atom_site_calc_flag
_atom_site_refinement_flags_posn
_atom_site_refinement_flags_adp
_atom_site_refinement_flags_occupancy
_atom_site_disorder_assembly
_atom_site_disorder_group
Zn1 Zn 1.0000 0.12355(2) 0.2500 0.04054(14) Uani 1 2 d S T P . .
Cl1 Cl 1.17845(6) 0.05810(3) 0.19852(8) 0.05287(19) Uani 1 1 d . . . . .
N1 N 1.0000 0.24736(15) 0.2500 0.0371(6) Uani 1 2 d S T P . .
N2 N 0.91056(18) 0.15877(11) -0.0174(2) 0.0411(4) Uani 1 1 d . . . . .
N3 N 0.8629(2) 0.12516(11) -0.1714(2) 0.0457(5) Uani 1 1 d . . . . .
H3 H 0.8592 0.0755 -0.1884 0.055 Uiso 1 1 calc R U . . .
C1 C 0.8218(2) 0.17826(16) -0.2958(3) 0.0489(6) Uani 1 1 d . . . . .
H1 H 0.7854 0.1679 -0.4127 0.054(7) Uiso 1 1 calc R . . . .
C2 C 0.8424(2) 0.25001(15) -0.2219(3) 0.0458(6) Uani 1 1 d . . . . .
H2 H 0.8230 0.2983 -0.2758 0.051(7) Uiso 1 1 calc R . . . .
C3 C 0.8995(2) 0.23518(13) -0.0462(3) 0.0378(5) Uani 1 1 d . . . . .
C4 C 0.9490(2) 0.28656(13) 0.1021(3) 0.0377(5) Uani 1 1 d . . . . .
C5 C 0.9469(2) 0.36674(14) 0.0980(3) 0.0504(6) Uani 1 1 d . . . . .
H5 H 0.9106 0.3933 -0.0048 0.049(7) Uiso 1 1 calc R . . . .
C6 C 1.0000 0.4073(2) 0.2500 0.0572(10) Uani 1 2 d S T P . .
H6 H 1.0000 0.4616 0.2500 0.088(14) Uiso 1 2 calc R . P . .

loop_
_atom_site_aniso_label
_atom_site_aniso_U_11
_atom_site_aniso_U_22
_atom_site_aniso_U_33
_atom_site_aniso_U_23
_atom_site_aniso_U_13
_atom_site_aniso_U_12
Zn1 0.0485(2) 0.0349(2) 0.0371(2) 0.000 0.00853(16) 0.000
Cl1 0.0570(4) 0.0434(4) 0.0577(4) -0.0058(3) 0.0132(3) 0.0068(3)
N1 0.0386(14) 0.0400(14) 0.0312(13) 0.000 0.0059(11) 0.000
N2 0.0464(11) 0.0422(11) 0.0332(10) -0.0017(8) 0.0071(8) 0.0017(9)
N3 0.0527(12) 0.0455(11) 0.0369(11) -0.0089(9) 0.0071(9) 0.0014(9)
C1 0.0496(15) 0.0653(17) 0.0295(13) -0.0013(11) 0.0054(11) 0.0030(12)
C2 0.0474(14) 0.0531(15) 0.0356(12) 0.0058(11) 0.0079(10) 0.0035(11)
C3 0.0383(12) 0.0406(13) 0.0339(12) 0.0028(9) 0.0078(9) 0.0015(9)
C4 0.0365(12) 0.0420(12) 0.0333(11) 0.0039(9) 0.0060(9) 0.0022(9)
C5 0.0592(16) 0.0432(15) 0.0439(14) 0.0084(11) 0.0035(12) 0.0024(11)
C6 0.070(3) 0.037(2) 0.058(2) 0.000 0.004(2) 0.000

loop_
_atom_type_symbol
_atom_type_description
_atom_type_scat_dispersion_real
_atom_type_scat_dispersion_imag
_atom_type_scat_source
C C 0.0033 0.0016 'International Tables Vol C Tables 4.2.6.8 and 6.1.1.4'
H H 0.0000 0.0000 'International Tables Vol C Tables 4.2.6.8 and 6.1.1.4'
N N 0.0061 0.0033 'International Tables Vol C Tables 4.2.6.8 and 6.1.1.4'
Cl Cl 0.1484 0.1585 'International Tables Vol C Tables 4.2.6.8 and 6.1.1.4'
Zn Zn 0.2839 1.4301 'International Tables Vol C Tables 4.2.6.8 and 6.1.1.4'

loop_
_geom_angle_atom_site_label_1
_geom_angle_atom_site_label_2
_geom_angle_atom_site_label_3
_geom_angle
_geom_angle_site_symmetry_1
_geom_angle_site_symmetry_3
N1 Zn1 N2 73.98(5) . .
N1 Zn1 N2 73.98(5) . 2_755
N2 Zn1 N2 147.97(10) . 2_755
N1 Zn1 Cl1 119.59(2) . .
N2 Zn1 Cl1 97.03(5) . .
N2 Zn1 Cl1 98.63(5) 2_755 .
N1 Zn1 Cl1 119.58(2) . 2_755
N2 Zn1 Cl1 98.63(5) . 2_755
N2 Zn1 Cl1 97.03(5) 2_755 2_755
Cl1 Zn1 Cl1 120.83(4) . 2_755
C4 N1 C4 120.1(3) . 2_755
C4 N1 Zn1 119.93(14) . .
C4 N1 Zn1 119.94(14) 2_755 .
C3 N2 N3 105.61(18) . .
C3 N2 Zn1 115.97(15) . .
N3 N2 Zn1 138.40(15) . .
C1 N3 N2 111.5(2) . .
N3 C1 C2 107.9(2) . .
C1 C2 C3 104.6(2) . .
N2 C3 C2 110.4(2) . .
N2 C3 C4 117.08(19) . .
C2 C3 C4 132.5(2) . .
N1 C4 C5 121.3(2) . .
N1 C4 C3 113.0(2) . .
C5 C4 C3 125.6(2) . .
C4 C5 C6 118.6(2) . .
C5 C6 C5 119.9(3) 2_755 .

loop_
_geom_bond_atom_site_label_1
_geom_bond_atom_site_label_2
_geom_bond_distance
_geom_bond_site_symmetry_2
Zn1 N1 2.119(3) .
Zn1 N2 2.1847(19) .
Zn1 N2 2.1847(19) 2_755
Zn1 Cl1 2.2679(8) .
Zn1 Cl1 2.2680(8) 2_755
N1 C4 1.344(2) .
N1 C4 1.344(2) 2_755
N2 C3 1.327(3) .
N2 N3 1.334(3) .
N3 C1 1.333(3) .
C1 C2 1.356(3) .
C2 C3 1.399(3) .
C3 C4 1.459(3) .
C4 C5 1.372(3) .
C5 C6 1.384(3) .
C6 C5 1.384(3) 2_755

loop_
_geom_hbond_atom_site_label_D
_geom_hbond_atom_site_label_H
_geom_hbond_atom_site_label_A
_geom_hbond_distance_DH
_geom_hbond_distance_HA
_geom_hbond_distance_DA
_geom_hbond_angle_DHA
_geom_hbond_site_symmetry_A
N3 H3 Cl1 0.86 2.32 3.164(2) 168.9 5_755

loop_
_geom_torsion_atom_site_label_1
_geom_torsion_atom_site_label_2
_geom_torsion_atom_site_label_3
_geom_torsion_atom_site_label_4
_geom_torsion
_geom_torsion_site_symmetry_1
_geom_torsion_site_symmetry_2
_geom_torsion_site_symmetry_3
_geom_torsion_site_symmetry_4
C3 N2 N3 C1 -0.3(3) . . . .
Zn1 N2 N3 C1 -178.53(16) . . . .
N2 N3 C1 C2 -0.2(3) . . . .
N3 C1 C2 C3 0.5(3) . . . .
N3 N2 C3 C2 0.6(2) . . . .
Zn1 N2 C3 C2 179.33(14) . . . .
N3 N2 C3 C4 -178.14(18) . . . .
Zn1 N2 C3 C4 0.6(3) . . . .
C1 C2 C3 N2 -0.7(3) . . . .
C1 C2 C3 C4 177.8(2) . . . .
C4 N1 C4 C5 -0.33(17) 2_755 . . .
Zn1 N1 C4 C5 179.67(17) . . . .
C4 N1 C4 C3 179.3(2) 2_755 . . .
Zn1 N1 C4 C3 -0.7(2) . . . .
N2 C3 C4 N1 0.1(3) . . . .
C2 C3 C4 N1 -178.4(2) . . . .
N2 C3 C4 C5 179.7(2) . . . .
C2 C3 C4 C5 1.2(4) . . . .
N1 C4 C5 C6 0.6(3) . . . .
C3 C4 C5 C6 -178.93(18) . . . .
C4 C5 C6 C5 -0.31(16) . . . 2_755
